data_7125438
loop_
_publ_author_name
'Hill, Anthony'
'Frogley, Benjamin'

_publ_section_title
;
 Synthesis of pyridyl carbyne complexes and their conversion to
 N-heterocyclic vinylidenes
;
_journal_name_full 'Chemical Communications'
_journal_paper_doi 10.1039/C9CC07760J
_journal_year 2019
_chemical_formula_moiety 'C23 H26 Au B Cl N7 O2 W'
_chemical_formula_sum 'C23 H26 Au B Cl N7 O2 W'
_chemical_formula_weight 859.58
_space_group_crystal_system orthorhombic
_space_group_IT_number 33
_space_group_name_Hall 'P 2c -2n'
_space_group_name_H-M_alt 'P n a 21'
_atom_sites_solution_hydrogens geom
_audit_creation_method SHELXL-2016/6
_audit_update_record
;
2019-09-25 deposited with the CCDC.	2019-11-25 downloaded from the CCDC.
;
_cell_angle_alpha 90
_cell_angle_beta 90
_cell_angle_gamma 90
_cell_formula_units_Z 4
_cell_length_a 15.8904(3)
_cell_length_b 9.6054(2)
_cell_length_c 17.1964(3)
_cell_measurement_reflns_used 3606
_cell_measurement_temperature 150.0(1)
_cell_measurement_theta_max 70.8390
_cell_measurement_theta_min 5.2650
_cell_volume 2624.75(9)
_computing_cell_refinement 'CrysAlisPro 1.171.40.36a (Rigaku OD, 2018)'
_computing_data_collection 'CrysAlisPro 1.171.40.36a (Rigaku OD, 2018)'
_computing_data_reduction 'CrysAlisPro 1.171.40.36a (Rigaku OD, 2018)'
_computing_structure_refinement 'SHELXL-2016/6 (Sheldrick, 2016)'
_computing_structure_solution 'SHELXT 2014/5 (Sheldrick, 2014)'
_diffrn_ambient_temperature 150.0(1)
_diffrn_detector_area_resol_mean 8.1297
_diffrn_measured_fraction_theta_full 0.995
_diffrn_measured_fraction_theta_max 0.974
_diffrn_measurement_device_type 'SuperNova, Dual, Cu at home/near, EosS2'
_diffrn_measurement_method '\w scans'
_diffrn_radiation_type CuK\a
_diffrn_radiation_wavelength 1.54184
_diffrn_reflns_av_R_equivalents 0.0356
_diffrn_reflns_av_unetI/netI 0.0456
_diffrn_reflns_Laue_measured_fraction_full 0.995
_diffrn_reflns_Laue_measured_fraction_max 0.974
_diffrn_reflns_limit_h_max 18
_diffrn_reflns_limit_h_min -19
_diffrn_reflns_limit_k_max 11
_diffrn_reflns_limit_k_min -11
_diffrn_reflns_limit_l_max 21
_diffrn_reflns_limit_l_min -13
_diffrn_reflns_number 5099
_diffrn_reflns_point_group_measured_fraction_full 0.676
_diffrn_reflns_point_group_measured_fraction_max 0.657
_diffrn_reflns_theta_full 67.684
_diffrn_reflns_theta_max 71.017
_diffrn_reflns_theta_min 5.144
_diffrn_source 'micro-focus sealed X-ray tube'
_exptl_absorpt_coefficient_mu 19.565
_exptl_absorpt_correction_T_max 1.00000
_exptl_absorpt_correction_T_min 0.31048
_exptl_absorpt_correction_type multi-scan
_exptl_absorpt_process_details
;
CrysAlisPro 1.171.40.36a (Rigaku Oxford Diffraction, 2018)
Empirical absorption correction using spherical harmonics,
 implemented in SCALE3 ABSPACK scaling algorithm.
;
_exptl_crystal_colour orange
_exptl_crystal_density_diffrn 2.175
_exptl_crystal_description plate
_exptl_crystal_F_000 1616
_exptl_crystal_size_max 0.184
_exptl_crystal_size_mid 0.162
_exptl_crystal_size_min 0.029
_refine_diff_density_max 2.074
_refine_diff_density_min -0.881
_refine_diff_density_rms 0.232
_refine_ls_abs_structure_details
;
 Classical Flack method preferred over Parsons because s.u. lower.
;
_refine_ls_abs_structure_Flack 0.01(2)
_refine_ls_extinction_method none
_refine_ls_goodness_of_fit_ref 1.085
_refine_ls_hydrogen_treatment mixed
_refine_ls_matrix_type full
_refine_ls_number_parameters 332
_refine_ls_number_reflns 3333
_refine_ls_number_restraints 1
_refine_ls_restrained_S_all 1.085
_refine_ls_R_factor_all 0.0391
_refine_ls_R_factor_gt 0.0383
_refine_ls_shift/su_max 0.001
_refine_ls_shift/su_mean 0.000
_refine_ls_structure_factor_coef Fsqd
_refine_ls_weighting_details 'w=1/[\s^2^(Fo^2^)+(0.0616P)^2^] where P=(Fo^2^+2Fc^2^)/3'
_refine_ls_weighting_scheme calc
_refine_ls_wR_factor_gt 0.0971
_refine_ls_wR_factor_ref 0.0984
_reflns_Friedel_coverage 0.303
_reflns_Friedel_fraction_full 0.332
_reflns_Friedel_fraction_max 0.317
_reflns_number_gt 3255
_reflns_number_total 3333
_reflns_threshold_expression 'I > 2\s(I)'
_cod_data_source_file c9cc07760j2.cif
_cod_data_source_block Compound_8
_cod_database_code 7125438
_shelx_shelxl_version_number 2016/6
_shelx_space_group_comment
;
The symmetry employed for this shelxl refinement is uniquely defined
by the following loop, which should always be used as a source of
symmetry information in preference to the above space-group names.
They are only intended as comments.
;

loop_
_space_group_symop_operation_xyz
'x, y, z'
'-x, -y, z+1/2'
'x+1/2, -y+1/2, z'
'-x+1/2, y+1/2, z+1/2'

loop_
_atom_site_label
_atom_site_type_symbol
_atom_site_fract_x
_atom_site_fract_y
_atom_site_fract_z
_atom_site_U_iso_or_equiv
_atom_site_adp_type
_atom_site_occupancy
_atom_site_site_symmetry_order
_atom_site_calc_flag
_atom_site_refinement_flags_posn
_atom_site_refinement_flags_adp
Au1 Au 0.77737(3) 0.49511(5) 0.48085(5) 0.02150(16) Uani 1 1 d . .
W1 W 0.69594(3) 0.73284(5) 0.53116(4) 0.01694(15) Uani 1 1 d . .
Cl1 Cl 0.8583(3) 0.3046(4) 0.5080(2) 0.0375(9) Uani 1 1 d . .
C3 C 0.7749(7) 0.8793(14) 0.4874(10) 0.023(3) Uani 1 1 d . .
O2 O 0.8189(9) 0.9576(12) 0.4667(7) 0.044(3) Uani 1 1 d . .
N1 N 0.6425(7) 0.8880(12) 0.6133(7) 0.018(2) Uani 1 1 d . .
O1 O 0.5510(7) 0.8409(14) 0.4234(7) 0.040(3) Uani 1 1 d . .
N6 N 0.7466(7) 0.6836(12) 0.7041(7) 0.017(2) Uani 1 1 d . .
N4 N 0.6031(7) 0.5892(12) 0.6695(7) 0.020(2) Uani 1 1 d . .
N5 N 0.7797(7) 0.6902(12) 0.6308(7) 0.018(2) Uani 1 1 d . .
N2 N 0.6271(7) 0.8459(12) 0.6875(7) 0.021(2) Uani 1 1 d . .
N3 N 0.6096(7) 0.5871(11) 0.5909(6) 0.018(2) Uani 1 1 d . .
C9 C 0.6246(10) 1.1079(14) 0.5381(12) 0.037(4) Uani 1 1 d . .
H9A H 0.681259 1.103769 0.518887 0.056 Uiso 1 1 calc R U
H9B H 0.610263 1.202730 0.549730 0.056 Uiso 1 1 calc R U
H9C H 0.586792 1.072476 0.499263 0.056 Uiso 1 1 calc R U
C14 C 0.5421(9) 0.4603(16) 0.4782(10) 0.032(3) Uani 1 1 d . .
H14A H 0.512048 0.536476 0.455006 0.048 Uiso 1 1 calc R U
H14B H 0.509785 0.376375 0.472584 0.048 Uiso 1 1 calc R U
H14C H 0.595393 0.449248 0.452685 0.048 Uiso 1 1 calc R U
N7 N 0.7082(9) 0.5385(16) 0.3087(9) 0.030(3) Uani 1 1 d . .
C13 C 0.5741(11) 0.9482(18) 0.8145(8) 0.033(4) Uani 1 1 d . .
H13A H 0.550433 0.859078 0.827144 0.050 Uiso 1 1 calc R U
H13B H 0.534543 1.020155 0.827323 0.050 Uiso 1 1 calc R U
H13C H 0.624961 0.961824 0.843703 0.050 Uiso 1 1 calc R U
C2 C 0.6033(9) 0.8063(16) 0.4641(9) 0.028(3) Uani 1 1 d . .
C8 C 0.7009(11) 0.5414(19) 0.2311(11) 0.035(4) Uani 1 1 d . .
H8 H 0.695966 0.456960 0.204990 0.042 Uiso 1 1 calc R U
C7 C 0.7003(10) 0.6611(19) 0.1880(10) 0.034(4) Uani 1 1 d . .
H7 H 0.697449 0.656428 0.134058 0.040 Uiso 1 1 calc R U
C10 C 0.6176(10) 1.0232(15) 0.6091(9) 0.025(3) Uani 1 1 d . .
C21 C 0.8843(9) 0.6774(15) 0.7174(9) 0.027(3) Uani 1 1 d . .
H21 H 0.938023 0.671688 0.738719 0.032 Uiso 1 1 calc R U
C11 C 0.5861(10) 1.0671(15) 0.6792(10) 0.030(3) Uani 1 1 d . .
H11 H 0.564337 1.154362 0.691159 0.036 Uiso 1 1 calc R U
C19 C 0.9229(9) 0.6906(17) 0.5743(9) 0.030(3) Uani 1 1 d . .
H19A H 0.909946 0.615759 0.539308 0.045 Uiso 1 1 calc R U
H19B H 0.979356 0.679740 0.593342 0.045 Uiso 1 1 calc R U
H19C H 0.918141 0.777760 0.547372 0.045 Uiso 1 1 calc R U
C1 C 0.7176(8) 0.6591(17) 0.4288(10) 0.026(3) Uani 1 1 d . .
C15 C 0.5562(8) 0.4900(14) 0.5642(9) 0.021(3) Uani 1 1 d . .
C16 C 0.5160(8) 0.4280(15) 0.6261(9) 0.024(3) Uani 1 1 d . .
H16 H 0.476121 0.357132 0.623914 0.029 Uiso 1 1 calc R U
C20 C 0.8644(9) 0.6883(14) 0.6394(8) 0.023(3) Uani 1 1 d . .
C12 C 0.5938(9) 0.9538(16) 0.7282(9) 0.026(3) Uani 1 1 d . .
B1 B 0.6506(11) 0.6994(17) 0.7170(10) 0.025(3) Uani 1 1 d . .
H1 H 0.635(3) 0.689(2) 0.782(10) 0.029 Uiso 1 1 calc R U
C17 C 0.5466(9) 0.4919(14) 0.6916(10) 0.025(3) Uani 1 1 d . .
C5 C 0.7111(12) 0.791(2) 0.3047(12) 0.039(4) Uani 1 1 d . .
H5 H 0.715561 0.875443 0.331033 0.047 Uiso 1 1 calc R U
C18 C 0.5268(12) 0.4670(17) 0.7759(8) 0.036(4) Uani 1 1 d . .
H18A H 0.578269 0.455668 0.804500 0.054 Uiso 1 1 calc R U
H18B H 0.493282 0.384358 0.780904 0.054 Uiso 1 1 calc R U
H18C H 0.496239 0.545144 0.796308 0.054 Uiso 1 1 calc R U
C4 C 0.7114(10) 0.6655(15) 0.3453(10) 0.025(3) Uani 1 1 d . .
C6 C 0.7038(13) 0.788(2) 0.2244(12) 0.042(4) Uani 1 1 d . .
H6 H 0.701455 0.870075 0.195812 0.050 Uiso 1 1 calc R U
C22 C 0.8103(9) 0.6765(16) 0.7569(11) 0.029(4) Uani 1 1 d . .
C23 C 0.7955(10) 0.6802(18) 0.8428(10) 0.031(3) Uani 1 1 d . .
H23A H 0.779032 0.772486 0.858025 0.047 Uiso 1 1 calc R U
H23B H 0.846288 0.654860 0.869493 0.047 Uiso 1 1 calc R U
H23C H 0.751610 0.615747 0.856104 0.047 Uiso 1 1 calc R U

loop_
_atom_site_aniso_label
_atom_site_aniso_U_11
_atom_site_aniso_U_22
_atom_site_aniso_U_33
_atom_site_aniso_U_23
_atom_site_aniso_U_13
_atom_site_aniso_U_12
Au1 0.0217(3) 0.0219(3) 0.0209(3) 0.0007(2) 0.0026(3) 0.0046(2)
W1 0.0145(2) 0.0202(3) 0.0161(3) 0.0004(3) 0.0006(3) 0.0024(2)
Cl1 0.047(2) 0.0342(16) 0.0314(18) 0.0077(14) 0.0033(16) 0.0219(17)
C3 0.013(5) 0.035(7) 0.021(7) -0.017(7) 0.007(6) 0.003(5)
O2 0.071(8) 0.027(5) 0.034(7) 0.012(5) 0.000(7) -0.016(6)
N1 0.018(5) 0.021(5) 0.014(5) 0.000(4) 0.000(4) 0.004(5)
O1 0.032(6) 0.067(8) 0.022(5) 0.003(6) -0.010(5) 0.009(6)
N6 0.013(5) 0.024(6) 0.015(6) -0.006(5) 0.001(5) 0.000(5)
N4 0.014(5) 0.029(6) 0.017(6) 0.006(5) 0.006(4) 0.005(5)
N5 0.008(5) 0.026(6) 0.022(6) -0.003(5) -0.001(4) 0.000(4)
N2 0.018(5) 0.028(6) 0.017(5) 0.002(5) -0.001(5) 0.000(5)
N3 0.019(5) 0.025(5) 0.011(5) -0.002(4) -0.002(4) 0.000(5)
C9 0.040(8) 0.029(6) 0.043(9) 0.001(9) 0.022(9) 0.012(6)
C14 0.028(7) 0.038(8) 0.030(8) 0.007(8) -0.003(9) -0.015(6)
N7 0.026(6) 0.031(6) 0.033(8) -0.005(7) -0.005(6) 0.005(6)
C13 0.035(8) 0.052(9) 0.012(7) -0.005(7) 0.004(6) 0.013(8)
C2 0.018(6) 0.037(7) 0.029(8) -0.002(6) 0.007(6) 0.016(6)
C8 0.036(8) 0.034(8) 0.034(9) -0.013(8) -0.005(7) 0.005(7)
C7 0.035(8) 0.050(10) 0.016(7) 0.002(7) -0.006(6) 0.007(7)
C10 0.026(7) 0.023(6) 0.027(7) -0.008(6) 0.001(7) 0.008(6)
C21 0.018(6) 0.032(7) 0.031(8) -0.008(7) -0.003(6) 0.002(6)
C11 0.026(7) 0.032(7) 0.034(8) -0.002(7) -0.005(7) 0.011(6)
C19 0.011(6) 0.044(8) 0.035(9) 0.007(7) 0.003(6) 0.000(6)
C1 0.019(7) 0.037(8) 0.022(8) -0.009(7) 0.006(6) 0.009(6)
C15 0.014(6) 0.019(6) 0.031(8) -0.003(5) 0.000(6) 0.006(5)
C16 0.012(6) 0.028(7) 0.032(7) -0.001(6) 0.004(6) -0.005(5)
C20 0.023(7) 0.026(6) 0.020(7) -0.005(6) -0.008(6) -0.003(6)
C12 0.023(7) 0.034(7) 0.020(7) -0.006(6) 0.000(6) 0.002(6)
B1 0.024(8) 0.026(7) 0.023(8) -0.006(7) 0.000(7) 0.007(7)
C17 0.017(7) 0.029(7) 0.029(8) 0.008(6) -0.001(6) 0.002(5)
C5 0.048(10) 0.039(9) 0.030(9) 0.000(8) -0.009(8) -0.006(8)
C18 0.050(10) 0.036(9) 0.022(7) -0.002(7) 0.016(8) -0.012(8)
C4 0.029(7) 0.019(7) 0.029(9) 0.003(6) -0.002(6) 0.005(6)
C6 0.049(10) 0.045(10) 0.032(10) 0.004(9) -0.007(8) 0.001(9)
C22 0.025(7) 0.020(7) 0.043(10) -0.008(7) -0.015(7) 0.010(6)
C23 0.031(7) 0.040(9) 0.023(8) 0.002(7) -0.004(6) 0.000(7)

loop_
_atom_type_symbol
_atom_type_description
_atom_type_scat_dispersion_real
_atom_type_scat_dispersion_imag
_atom_type_scat_source
C C 0.0181 0.0091 'International Tables Vol C Tables 4.2.6.8 and 6.1.1.4'
H H 0.0000 0.0000 'International Tables Vol C Tables 4.2.6.8 and 6.1.1.4'
B B 0.0090 0.0039 'International Tables Vol C Tables 4.2.6.8 and 6.1.1.4'
N N 0.0311 0.0180 'International Tables Vol C Tables 4.2.6.8 and 6.1.1.4'
O O 0.0492 0.0322 'International Tables Vol C Tables 4.2.6.8 and 6.1.1.4'
Cl Cl 0.3639 0.7018 'International Tables Vol C Tables 4.2.6.8 and 6.1.1.4'
W W -5.4734 5.5774 'International Tables Vol C Tables 4.2.6.8 and 6.1.1.4'
Au Au -4.4197 7.2980 'International Tables Vol C Tables 4.2.6.8 and 6.1.1.4'

loop_
_geom_angle_atom_site_label_1
_geom_angle_atom_site_label_2
_geom_angle_atom_site_label_3
_geom_angle
C1 Au1 Cl1 165.3(4)
C1 Au1 W1 44.2(4)
Cl1 Au1 W1 149.46(11)
C1 W1 C2 74.6(6)
C1 W1 C3 78.8(6)
C2 W1 C3 89.8(6)
C1 W1 N5 122.2(5)
C2 W1 N5 163.2(5)
C3 W1 N5 92.5(5)
C1 W1 N3 107.6(5)
C2 W1 N3 92.0(5)
C3 W1 N3 173.6(5)
N5 W1 N3 84.1(4)
C1 W1 N1 153.5(5)
C2 W1 N1 81.3(5)
C3 W1 N1 90.4(5)
N5 W1 N1 82.0(4)
N3 W1 N1 83.8(4)
C1 W1 Au1 47.7(5)
C2 W1 Au1 117.1(4)
C3 W1 Au1 99.6(3)
N5 W1 Au1 78.9(3)
N3 W1 Au1 85.0(3)
N1 W1 Au1 158.8(3)
O2 C3 W1 177.1(15)
C10 N1 N2 106.4(11)
C10 N1 W1 135.9(10)
N2 N1 W1 117.7(8)
C22 N6 N5 109.4(12)
C22 N6 B1 129.9(13)
N5 N6 B1 120.3(11)
C17 N4 N3 108.7(12)
C17 N4 B1 130.9(13)
N3 N4 B1 120.2(12)
C20 N5 N6 106.3(11)
C20 N5 W1 133.4(10)
N6 N5 W1 119.5(8)
C12 N2 N1 109.1(11)
C12 N2 B1 128.4(12)
N1 N2 B1 122.4(12)
C15 N3 N4 107.6(12)
C15 N3 W1 132.3(10)
N4 N3 W1 120.0(8)
C10 C9 H9A 109.5
C10 C9 H9B 109.5
H9A C9 H9B 109.5
C10 C9 H9C 109.5
H9A C9 H9C 109.5
H9B C9 H9C 109.5
C15 C14 H14A 109.5
C15 C14 H14B 109.5
H14A C14 H14B 109.5
C15 C14 H14C 109.5
H14A C14 H14C 109.5
H14B C14 H14C 109.5
C8 N7 C4 116.2(16)
C12 C13 H13A 109.5
C12 C13 H13B 109.5
H13A C13 H13B 109.5
C12 C13 H13C 109.5
H13A C13 H13C 109.5
H13B C13 H13C 109.5
O1 C2 W1 175.8(14)
N7 C8 C7 123.8(17)
N7 C8 H8 118.1
C7 C8 H8 118.1
C8 C7 C6 120.0(16)
C8 C7 H7 120.0
C6 C7 H7 120.0
N1 C10 C11 110.6(14)
N1 C10 C9 123.4(13)
C11 C10 C9 125.9(13)
C22 C21 C20 106.7(14)
C22 C21 H21 126.7
C20 C21 H21 126.7
C10 C11 C12 105.2(13)
C10 C11 H11 127.4
C12 C11 H11 127.4
C20 C19 H19A 109.5
C20 C19 H19B 109.5
H19A C19 H19B 109.5
C20 C19 H19C 109.5
H19A C19 H19C 109.5
H19B C19 H19C 109.5
C4 C1 W1 151.9(12)
C4 C1 Au1 120.0(11)
W1 C1 Au1 88.0(7)
N3 C15 C16 109.3(13)
N3 C15 C14 123.8(13)
C16 C15 C14 126.9(13)
C17 C16 C15 106.0(12)
C17 C16 H16 127.0
C15 C16 H16 127.0
N5 C20 C21 109.6(13)
N5 C20 C19 123.4(13)
C21 C20 C19 126.9(14)
N2 C12 C11 108.7(13)
N2 C12 C13 123.9(14)
C11 C12 C13 127.3(14)
N4 B1 N2 109.6(12)
N4 B1 N6 110.0(11)
N2 B1 N6 106.3(12)
N4 B1 H1 110.3
N2 B1 H1 110.3
N6 B1 H1 110.3
N4 C17 C16 108.3(13)
N4 C17 C18 121.4(14)
C16 C17 C18 130.3(13)
C6 C5 C4 118.6(19)
C6 C5 H5 120.7
C4 C5 H5 120.7
C17 C18 H18A 109.5
C17 C18 H18B 109.5
H18A C18 H18B 109.5
C17 C18 H18C 109.5
H18A C18 H18C 109.5
H18B C18 H18C 109.5
N7 C4 C5 122.7(16)
N7 C4 C1 114.9(15)
C5 C4 C1 122.4(16)
C7 C6 C5 118.5(19)
C7 C6 H6 120.7
C5 C6 H6 120.7
C21 C22 N6 108.0(15)
C21 C22 C23 129.0(14)
N6 C22 C23 122.8(15)
C22 C23 H23A 109.5
C22 C23 H23B 109.5
H23A C23 H23B 109.5
C22 C23 H23C 109.5
H23A C23 H23C 109.5
H23B C23 H23C 109.5

loop_
_geom_bond_atom_site_label_1
_geom_bond_atom_site_label_2
_geom_bond_distance
Au1 C1 2.046(16)
Au1 Cl1 2.285(3)
Au1 W1 2.7635(8)
W1 C1 1.929(15)
W1 C2 1.999(14)
W1 C3 2.030(15)
W1 N5 2.208(12)
W1 N3 2.213(11)
W1 N1 2.223(11)
C3 O2 1.087(18)
N1 C10 1.360(17)
N1 N2 1.360(16)
O1 C2 1.136(18)
N6 C22 1.361(19)
N6 N5 1.368(16)
N6 B1 1.549(19)
N4 C17 1.351(18)
N4 N3 1.356(15)
N4 B1 1.53(2)
N5 C20 1.354(17)
N2 C12 1.359(18)
N2 B1 1.54(2)
N3 C15 1.341(18)
C9 C10 1.47(2)
C9 H9A 0.9600
C9 H9B 0.9600
C9 H9C 0.9600
C14 C15 1.52(2)
C14 H14A 0.9600
C14 H14B 0.9600
C14 H14C 0.9600
N7 C8 1.34(2)
N7 C4 1.37(2)
C13 C12 1.518(19)
C13 H13A 0.9600
C13 H13B 0.9600
C13 H13C 0.9600
C8 C7 1.37(3)
C8 H8 0.9300
C7 C6 1.37(3)
C7 H7 0.9300
C10 C11 1.37(2)
C21 C22 1.36(2)
C21 C20 1.38(2)
C21 H21 0.9300
C11 C12 1.38(2)
C11 H11 0.9300
C19 C20 1.46(2)
C19 H19A 0.9600
C19 H19B 0.9600
C19 H19C 0.9600
C1 C4 1.44(2)
C15 C16 1.38(2)
C16 C17 1.37(2)
C16 H16 0.9300
B1 H1 1.15(17)
C17 C18 1.503(19)
C5 C6 1.39(3)
C5 C4 1.39(2)
C5 H5 0.9300
C18 H18A 0.9600
C18 H18B 0.9600
C18 H18C 0.9600
C6 H6 0.9300
C22 C23 1.50(2)
C23 H23A 0.9600
C23 H23B 0.9600
C23 H23C 0.9600
